data_4513030
loop_
_publ_author_name
'Gava, Riccardo'
'Olmos, Andrea'
'Noverges, B\'arbara'
'Varea, Teresa'
'\'Alvarez, Eleuterio'
'Belderrain, Tom\'as R.'
'Caballero, Ana'
'Asensio, Gregorio'
'P\'erez, Pedro J.'

_publ_section_title
;
 Discovering Copper for Methane C--H Bond Functionalization
;
_journal_issue 6
_journal_name_full 'ACS Catalysis'
_journal_page_first 3726
_journal_paper_doi 10.1021/acscatal.5b00718
_journal_volume 5
_journal_year 2015
_chemical_formula_moiety 'C19 H9 Ag B Br3 F18 N6 O'
_chemical_formula_sum 'C19 H9 Ag B Br3 F18 N6 O'
_chemical_formula_weight 1037.73
_chemical_name_systematic
; 
 ? 
;
_space_group_IT_number 2
_symmetry_cell_setting triclinic
_symmetry_space_group_name_Hall '-P 1'
_symmetry_space_group_name_H-M 'P -1'
_atom_sites_solution_hydrogens geom
_atom_sites_solution_primary direct
_atom_sites_solution_secondary difmap
_audit_creation_method SHELXL-97
_cell_angle_alpha 100.867(3)
_cell_angle_beta 94.371(3)
_cell_angle_gamma 98.592(3)
_cell_formula_units_Z 2
_cell_length_a 9.5396(11)
_cell_length_b 12.6988(15)
_cell_length_c 12.9452(16)
_cell_measurement_reflns_used 7076
_cell_measurement_temperature 173(2)
_cell_measurement_theta_max 29.11
_cell_measurement_theta_min 2.50
_cell_volume 1514.0(3)
_computing_cell_refinement 'APEX2 Software Suite (Bruker, 2007)'
_computing_data_collection 'APEX2 Software Suite (Bruker, 2007)'
_computing_data_reduction 'APEX2 Software Suite (Bruker, 2007)'
_computing_molecular_graphics 'SHELXTL (Sheldrick, 2008)'
_computing_publication_material 'SHELXTL and publCIF (Westrip, 2010)'
_computing_structure_refinement 'SHELXL97 (Sheldrick, 2008)'
_computing_structure_solution 'SIR2002 (Burla et al., 2003)'
_diffrn_ambient_temperature 173(2)
_diffrn_detector_area_resol_mean 8.26
_diffrn_measured_fraction_theta_full 0.981
_diffrn_measured_fraction_theta_max 0.981
_diffrn_measurement_device_type
;
 Bruker-Nonius X8kappa APEX II CCD area detector
;
_diffrn_measurement_method 'phi and omega scans with narrow frames'
_diffrn_radiation_monochromator graphite
_diffrn_radiation_source 'fine-focus sealed tube'
_diffrn_radiation_type MoK\a
_diffrn_radiation_wavelength 0.71073
_diffrn_reflns_av_R_equivalents 0.0399
_diffrn_reflns_av_sigmaI/netI 0.0340
_diffrn_reflns_limit_h_max 11
_diffrn_reflns_limit_h_min -11
_diffrn_reflns_limit_k_max 14
_diffrn_reflns_limit_k_min -15
_diffrn_reflns_limit_l_max 14
_diffrn_reflns_limit_l_min -15
_diffrn_reflns_number 26014
_diffrn_reflns_theta_full 25.25
_diffrn_reflns_theta_max 25.25
_diffrn_reflns_theta_min 1.61
_diffrn_standards_decay_% 0
_exptl_absorpt_coefficient_mu 4.765
_exptl_absorpt_correction_T_max 0.3892
_exptl_absorpt_correction_T_min 0.3290
_exptl_absorpt_correction_type multi-scan
_exptl_absorpt_process_details
;
program SADABS, Bruker (2001).
;
_exptl_crystal_colour colourless
_exptl_crystal_density_diffrn 2.276
_exptl_crystal_density_method 'not measured'
_exptl_crystal_description plate
_exptl_crystal_F_000 984
_exptl_crystal_size_max 0.30
_exptl_crystal_size_mid 0.20
_exptl_crystal_size_min 0.20
_refine_diff_density_max 1.513
_refine_diff_density_min -1.295
_refine_diff_density_rms 0.286
_refine_ls_extinction_method none
_refine_ls_goodness_of_fit_ref 1.081
_refine_ls_hydrogen_treatment constr
_refine_ls_matrix_type full
_refine_ls_number_parameters 442
_refine_ls_number_reflns 5502
_refine_ls_number_restraints 23
_refine_ls_restrained_S_all 1.078
_refine_ls_R_factor_all 0.0912
_refine_ls_R_factor_gt 0.0626
_refine_ls_shift/su_max 0.000
_refine_ls_shift/su_mean 0.000
_refine_ls_structure_factor_coef Fsqd
_refine_ls_weighting_details 'calc w=1/[\s^2^(Fo^2^)+(0.0834P)^2^+84.3012P] where P=(Fo^2^+2Fc^2^)/3'
_refine_ls_weighting_scheme calc
_refine_ls_wR_factor_gt 0.1352
_refine_ls_wR_factor_ref 0.2075
_reflns_number_gt 4652
_reflns_number_total 5502
_reflns_threshold_expression >2sigma(I)
_cod_data_source_file cs5b00718_si_001.cif
_cod_data_source_block 3
_cod_depositor_comments
;
The following automatic conversions were performed:

'_symmetry_cell_setting' value 'Triclinic' changed to 'triclinic'
according to
/usr/data/users/saulius/crontab/automatic-downloads/rss-feeds/ACS/lib/dictionaries/cif_core.dic
dictionary named 'cif_core.dic' version 2.4.2 from 2011-04-26.

Automatic conversion script
Id: cif_fix_values 3271 2015-04-21 07:52:19Z andrius 

 Adding full bibliography for 4513028--4513030.cif.
;
_cod_database_code 4513030

loop_
_symmetry_equiv_pos_as_xyz
'x, y, z'
'-x, -y, -z'

loop_
_atom_site_label
_atom_site_type_symbol
_atom_site_fract_x
_atom_site_fract_y
_atom_site_fract_z
_atom_site_U_iso_or_equiv
_atom_site_adp_type
_atom_site_occupancy
_atom_site_symmetry_multiplicity
_atom_site_calc_flag
_atom_site_refinement_flags
Ag1 Ag 0.62450(14) 0.09045(10) 0.78763(11) 0.0329(4) Uani 1 1 d .
Br1 Br 0.8623(3) 0.2298(3) 0.38149(18) 0.0694(8) Uani 1 1 d .
Br2 Br 0.01758(19) 0.20064(16) 0.73171(17) 0.0438(5) Uani 1 1 d .
Br3 Br 0.8920(2) 0.49261(18) 1.13882(15) 0.0498(6) Uani 1 1 d .
F1 F 0.6568(14) -0.0063(11) 0.3969(10) 0.064(4) Uani 1 1 d .
F2 F 0.6471(18) -0.0437(10) 0.5504(11) 0.069(4) Uani 1 1 d .
F3 F 0.8493(15) -0.0013(12) 0.4922(15) 0.092(6) Uani 1 1 d .
F4 F 0.8570(14) 0.4601(12) 0.5056(12) 0.068(4) Uani 1 1 d .
F5 F 0.8381(14) 0.4898(9) 0.6698(10) 0.058(3) Uani 1 1 d .
F6 F 0.6563(14) 0.4798(11) 0.5598(11) 0.059(3) Uani 1 1 d .
F7 F 0.201(2) 0.1140(13) 0.9561(12) 0.092(6) Uani 1 1 d .
F8 F 0.3511(14) 0.0229(12) 0.8913(14) 0.078(5) Uani 1 1 d .
F9 F 0.1437(15) 0.0022(11) 0.8119(13) 0.076(4) Uani 1 1 d .
F10 F 0.1634(12) 0.3524(11) 0.6009(10) 0.058(3) Uani 1 1 d .
F11 F 0.3743(13) 0.3440(10) 0.5586(8) 0.052(3) Uani 1 1 d .
F12 F 0.3417(13) 0.4686(8) 0.6852(9) 0.046(3) Uani 1 1 d .
F13 F 0.8314(19) 0.2178(13) 1.1172(10) 0.079(5) Uani 1 1 d .
F14 F 1.0191(15) 0.2575(11) 1.0480(13) 0.074(4) Uani 1 1 d .
F15 F 0.8630(14) 0.1232(9) 0.9673(10) 0.053(3) Uani 1 1 d .
F16 F 0.7010(13) 0.6123(9) 1.0190(9) 0.051(3) Uani 1 1 d .
F17 F 0.5353(12) 0.5321(9) 0.8988(9) 0.049(3) Uani 1 1 d .
F18 F 0.7349(13) 0.5946(9) 0.8540(10) 0.051(3) Uani 1 1 d .
O1 O 0.6536(16) -0.0799(11) 0.7907(14) 0.056(4) Uani 1 1 d .
N1 N 0.6531(15) 0.1680(11) 0.6304(10) 0.029(3) Uani 1 1 d .
N2 N 0.6689(14) 0.2767(11) 0.6499(10) 0.025(3) Uani 1 1 d .
N3 N 0.4357(14) 0.1942(10) 0.8075(10) 0.026(3) Uani 1 1 d .
N4 N 0.4462(13) 0.2726(11) 0.7497(10) 0.025(3) Uani 1 1 d .
N5 N 0.7455(13) 0.2661(10) 0.8749(10) 0.023(3) Uani 1 1 d .
N6 N 0.6908(12) 0.3520(10) 0.8496(9) 0.019(2) Uani 1 1 d .
C1 C 0.7140(18) 0.1375(15) 0.5416(14) 0.034(4) Uani 1 1 d .
C2 C 0.7714(19) 0.2301(16) 0.5044(12) 0.037(4) Uani 1 1 d .
C3 C 0.7384(18) 0.3173(16) 0.5736(13) 0.035(4) Uani 1 1 d .
C4 C 0.714(2) 0.0220(18) 0.4955(14) 0.045(5) Uani 1 1 d .
C5 C 0.772(2) 0.434(2) 0.5764(16) 0.051(5) Uani 1 1 d .
C6 C 0.2983(15) 0.1606(12) 0.8080(12) 0.024(3) Uani 1 1 d .
C7 C 0.2149(16) 0.2169(12) 0.7499(12) 0.025(3) Uani 1 1 d .
C8 C 0.3163(16) 0.2872(13) 0.7132(13) 0.027(3) Uani 1 1 d .
C9 C 0.2477(19) 0.0757(16) 0.8673(15) 0.037(4) Uani 1 1 d .
C10 C 0.2962(19) 0.3632(16) 0.6385(14) 0.036(4) Uani 1 1 d .
C11 C 0.8126(16) 0.2994(13) 0.9707(13) 0.026(3) Uani 1 1 d .
C12 C 0.8012(17) 0.4081(14) 1.0107(12) 0.030(4) Uani 1 1 d .
C13 C 0.7220(17) 0.4404(12) 0.9303(12) 0.025(3) Uani 1 1 d .
C14 C 0.8817(17) 0.2262(14) 1.0201(16) 0.037(4) Uani 1 1 d .
C15 C 0.674(2) 0.5463(13) 0.9265(15) 0.041(5) Uani 1 1 d .
C16 C 0.783(3) -0.1187(19) 0.7709(19) 0.056(5) Uani 1 1 d U
H16A H 0.8347 -0.1246 0.8381 0.068 Uiso 1 1 calc R
H16B H 0.8442 -0.0676 0.7376 0.068 Uiso 1 1 calc R
C17 C 0.748(3) -0.227(2) 0.699(2) 0.068(6) Uani 1 1 d U
H17A H 0.7988 -0.2806 0.7256 0.082 Uiso 1 1 calc R
H17B H 0.7710 -0.2230 0.6266 0.082 Uiso 1 1 calc R
C18 C 0.586(3) -0.255(2) 0.703(2) 0.073(7) Uani 1 1 d U
H18A H 0.5345 -0.2585 0.6325 0.088 Uiso 1 1 calc R
H18B H 0.5617 -0.3266 0.7227 0.088 Uiso 1 1 calc R
C19 C 0.543(3) -0.171(2) 0.781(3) 0.085(9) Uani 1 1 d U
H19A H 0.4505 -0.1530 0.7564 0.103 Uiso 1 1 calc R
H19B H 0.5359 -0.1938 0.8494 0.103 Uiso 1 1 calc R
B1 B 0.599(2) 0.3354(15) 0.7425(12) 0.026(4) Uani 1 1 d .
H1 H 0.5876 0.4088 0.7289 0.031 Uiso 1 1 calc R

loop_
_atom_site_aniso_label
_atom_site_aniso_U_11
_atom_site_aniso_U_22
_atom_site_aniso_U_33
_atom_site_aniso_U_23
_atom_site_aniso_U_13
_atom_site_aniso_U_12
Ag1 0.0343(7) 0.0259(7) 0.0378(7) 0.0036(5) 0.0007(5) 0.0082(5)
Br1 0.0613(15) 0.102(2) 0.0372(12) 0.0003(12) 0.0278(11) -0.0039(13)
Br2 0.0228(9) 0.0488(11) 0.0584(12) 0.0109(9) -0.0009(8) 0.0045(8)
Br3 0.0484(12) 0.0589(13) 0.0307(10) -0.0146(9) -0.0085(8) 0.0085(10)
F1 0.064(8) 0.065(8) 0.043(7) -0.026(6) 0.006(6) -0.007(7)
F2 0.111(12) 0.042(7) 0.052(8) -0.006(6) 0.017(8) 0.017(7)
F3 0.044(8) 0.072(10) 0.134(15) -0.048(10) -0.013(8) 0.026(7)
F4 0.054(8) 0.077(9) 0.085(10) 0.046(8) 0.039(7) -0.004(7)
F5 0.060(8) 0.041(6) 0.059(8) 0.006(6) -0.012(6) -0.020(6)
F6 0.061(8) 0.060(8) 0.066(8) 0.037(7) 0.003(6) 0.014(6)
F7 0.158(17) 0.075(10) 0.074(10) 0.036(8) 0.083(11) 0.051(11)
F8 0.044(7) 0.088(10) 0.138(14) 0.089(10) 0.040(8) 0.030(7)
F9 0.055(8) 0.059(8) 0.104(12) 0.031(8) -0.013(8) -0.030(7)
F10 0.038(7) 0.075(9) 0.065(8) 0.038(7) -0.018(6) 0.001(6)
F11 0.062(8) 0.069(8) 0.031(6) 0.020(5) 0.008(5) 0.017(6)
F12 0.057(7) 0.028(5) 0.055(7) 0.019(5) 0.007(6) 0.004(5)
F13 0.126(14) 0.092(11) 0.040(7) 0.043(7) 0.023(8) 0.038(10)
F14 0.052(8) 0.065(9) 0.098(11) 0.015(8) -0.037(8) 0.015(7)
F15 0.066(8) 0.043(6) 0.053(7) 0.014(5) -0.008(6) 0.019(6)
F16 0.056(7) 0.037(6) 0.047(7) -0.019(5) -0.009(5) 0.011(5)
F17 0.046(7) 0.048(7) 0.054(7) 0.002(5) 0.004(5) 0.019(5)
F18 0.058(8) 0.034(6) 0.062(8) 0.013(5) 0.011(6) 0.001(5)
O1 0.046(8) 0.027(7) 0.092(12) 0.009(7) 0.006(8) 0.008(6)
N1 0.033(8) 0.028(7) 0.023(7) -0.003(5) 0.002(6) 0.010(6)
N2 0.021(7) 0.036(8) 0.019(6) 0.008(5) 0.000(5) 0.006(5)
N3 0.025(7) 0.026(7) 0.029(7) 0.013(6) 0.004(5) 0.007(5)
N4 0.013(6) 0.035(7) 0.027(7) 0.008(6) 0.004(5) 0.004(5)
N5 0.018(6) 0.028(7) 0.023(7) 0.007(5) 0.003(5) 0.000(5)
N6 0.015(6) 0.025(6) 0.014(6) 0.000(5) 0.000(5) 0.004(5)
C1 0.025(9) 0.039(10) 0.030(9) -0.008(7) -0.003(7) 0.001(7)
C2 0.036(10) 0.058(12) 0.014(7) -0.002(7) 0.007(7) 0.008(8)
C3 0.027(9) 0.058(12) 0.020(8) 0.016(8) 0.002(7) -0.005(8)
C4 0.036(10) 0.062(13) 0.025(9) -0.016(9) 0.001(8) 0.006(9)
C5 0.042(12) 0.074(15) 0.033(10) 0.013(10) 0.001(9) -0.006(10)
C6 0.010(7) 0.029(8) 0.026(8) -0.007(6) 0.003(6) -0.005(6)
C7 0.020(7) 0.027(8) 0.025(8) -0.005(6) 0.005(6) 0.008(6)
C8 0.021(8) 0.028(8) 0.029(8) -0.001(6) -0.004(6) 0.005(6)
C9 0.027(9) 0.050(11) 0.038(10) 0.016(8) 0.005(7) 0.007(8)
C10 0.031(9) 0.052(11) 0.028(9) 0.009(8) 0.002(7) 0.013(8)
C11 0.015(7) 0.032(8) 0.034(9) 0.010(7) 0.007(6) 0.004(6)
C12 0.026(8) 0.043(10) 0.015(7) -0.006(7) -0.001(6) 0.004(7)
C13 0.029(8) 0.017(7) 0.029(8) -0.002(6) 0.010(6) 0.010(6)
C14 0.017(8) 0.029(9) 0.060(12) -0.004(8) -0.006(8) 0.005(7)
C15 0.067(14) 0.013(8) 0.038(10) -0.011(7) 0.013(9) 0.006(8)
C16 0.054(12) 0.052(11) 0.064(14) 0.011(9) -0.004(10) 0.020(9)
C17 0.079(12) 0.048(11) 0.078(15) 0.009(10) 0.010(12) 0.017(11)
C18 0.075(12) 0.045(12) 0.092(17) -0.008(11) 0.005(13) 0.014(9)
C19 0.084(16) 0.041(12) 0.12(2) -0.008(12) 0.043(16) -0.014(12)
B1 0.033(10) 0.029(9) 0.010(7) 0.000(7) 0.000(7) -0.005(7)

loop_
_atom_type_symbol
_atom_type_description
_atom_type_scat_dispersion_real
_atom_type_scat_dispersion_imag
_atom_type_scat_source
C C 0.0033 0.0016 'International Tables Vol C Tables 4.2.6.8 and 6.1.1.4'
H H 0.0000 0.0000 'International Tables Vol C Tables 4.2.6.8 and 6.1.1.4'
B B 0.0013 0.0007 'International Tables Vol C Tables 4.2.6.8 and 6.1.1.4'
N N 0.0061 0.0033 'International Tables Vol C Tables 4.2.6.8 and 6.1.1.4'
O O 0.0106 0.0060 'International Tables Vol C Tables 4.2.6.8 and 6.1.1.4'
F F 0.0171 0.0103 'International Tables Vol C Tables 4.2.6.8 and 6.1.1.4'
Br Br -0.2901 2.4595 'International Tables Vol C Tables 4.2.6.8 and 6.1.1.4'
Ag Ag -0.8971 1.1015 'International Tables Vol C Tables 4.2.6.8 and 6.1.1.4'

loop_
_geom_angle_atom_site_label_1
_geom_angle_atom_site_label_2
_geom_angle_atom_site_label_3
_geom_angle
O1 Ag1 N5 135.2(5)
O1 Ag1 N3 136.8(5)
N5 Ag1 N3 77.1(4)
O1 Ag1 N1 122.0(5)
N5 Ag1 N1 82.6(4)
N3 Ag1 N1 83.5(4)
C16 O1 C19 108.5(18)
C16 O1 Ag1 122.9(13)
C19 O1 Ag1 126.2(16)
N2 N1 C1 107.1(14)
N2 N1 Ag1 113.6(9)
C1 N1 Ag1 132.7(12)
N1 N2 C3 110.6(14)
N1 N2 B1 119.1(13)
C3 N2 B1 130.0(15)
C6 N3 N4 106.2(13)
C6 N3 Ag1 129.3(11)
N4 N3 Ag1 112.2(9)
C8 N4 N3 110.8(13)
C8 N4 B1 131.0(14)
N3 N4 B1 118.0(12)
C11 N5 N6 106.7(12)
C11 N5 Ag1 130.3(10)
N6 N5 Ag1 116.1(9)
N5 N6 C13 111.2(12)
N5 N6 B1 118.6(12)
C13 N6 B1 130.1(13)
N1 C1 C2 109.6(15)
N1 C1 C4 121.9(17)
C2 C1 C4 128.5(17)
C3 C2 C1 105.4(15)
C3 C2 Br1 128.7(15)
C1 C2 Br1 125.8(14)
N2 C3 C2 107.3(16)
N2 C3 C5 122.1(17)
C2 C3 C5 130.6(16)
F1 C4 F2 108.3(17)
F1 C4 F3 104.6(16)
F2 C4 F3 107(2)
F1 C4 C1 112.8(19)
F2 C4 C1 112.0(15)
F3 C4 C1 112.1(16)
F4 C5 F5 104.9(17)
F4 C5 F6 105.3(17)
F5 C5 F6 105.3(19)
F4 C5 C3 114.2(19)
F5 C5 C3 112.6(17)
F6 C5 C3 113.7(17)
N3 C6 C7 111.7(14)
N3 C6 C9 120.6(14)
C7 C6 C9 127.7(14)
C8 C7 C6 103.2(13)
C8 C7 Br2 129.6(12)
C6 C7 Br2 127.2(12)
N4 C8 C7 108.2(14)
N4 C8 C10 122.1(15)
C7 C8 C10 129.5(15)
F7 C9 F9 106.7(18)
F7 C9 F8 106.5(17)
F9 C9 F8 106.6(17)
F7 C9 C6 113.5(16)
F9 C9 C6 111.9(15)
F8 C9 C6 111.2(14)
F10 C10 F11 108.9(15)
F10 C10 F12 108.3(15)
F11 C10 F12 105.2(15)
F10 C10 C8 111.6(15)
F11 C10 C8 110.2(15)
F12 C10 C8 112.4(14)
N5 C11 C12 110.7(14)
N5 C11 C14 120.0(15)
C12 C11 C14 129.2(15)
C13 C12 C11 105.5(13)
C13 C12 Br3 128.5(13)
C11 C12 Br3 125.7(13)
N6 C13 C12 105.9(13)
N6 C13 C15 123.6(15)
C12 C13 C15 130.6(15)
F14 C14 F15 107.2(14)
F14 C14 F13 101.5(17)
F15 C14 F13 103.7(16)
F14 C14 C11 115.3(16)
F15 C14 C11 116.2(15)
F13 C14 C11 111.2(14)
F16 C15 F17 107.6(15)
F16 C15 F18 109.4(15)
F17 C15 F18 105.5(17)
F16 C15 C13 111.2(17)
F17 C15 C13 111.0(14)
F18 C15 C13 111.9(15)
O1 C16 C17 108(2)
O1 C16 H16A 110.0
C17 C16 H16A 110.0
O1 C16 H16B 110.0
C17 C16 H16B 110.0
H16A C16 H16B 108.4
C16 C17 C18 102(2)
C16 C17 H17A 111.4
C18 C17 H17A 111.4
C16 C17 H17B 111.4
C18 C17 H17B 111.4
H17A C17 H17B 109.3
C19 C18 C17 108(2)
C19 C18 H18A 110.1
C17 C18 H18A 110.1
C19 C18 H18B 110.1
C17 C18 H18B 110.1
H18A C18 H18B 108.4
O1 C19 C18 105(2)
O1 C19 H19A 110.8
C18 C19 H19A 110.8
O1 C19 H19B 110.8
C18 C19 H19B 110.8
H19A C19 H19B 108.9
N2 B1 N6 112.2(14)
N2 B1 N4 111.3(12)
N6 B1 N4 109.7(12)
N2 B1 H1 107.8
N6 B1 H1 107.8
N4 B1 H1 107.8

loop_
_geom_bond_atom_site_label_1
_geom_bond_atom_site_label_2
_geom_bond_distance
Ag1 O1 2.230(13)
Ag1 N5 2.380(13)
Ag1 N3 2.387(13)
Ag1 N1 2.439(14)
Br1 C2 1.868(16)
Br2 C7 1.855(15)
Br3 C12 1.867(15)
F1 C4 1.31(2)
F2 C4 1.32(3)
F3 C4 1.37(2)
F4 C5 1.33(2)
F5 C5 1.34(2)
F6 C5 1.34(3)
F7 C9 1.30(2)
F8 C9 1.32(2)
F9 C9 1.32(2)
F10 C10 1.30(2)
F11 C10 1.33(2)
F12 C10 1.35(2)
F13 C14 1.40(2)
F14 C14 1.31(2)
F15 C14 1.34(2)
F16 C15 1.31(2)
F17 C15 1.32(2)
F18 C15 1.34(2)
O1 C16 1.42(3)
O1 C19 1.42(3)
N1 N2 1.339(19)
N1 C1 1.34(2)
N2 C3 1.37(2)
N2 B1 1.54(2)
N3 C6 1.317(19)
N3 N4 1.350(18)
N4 C8 1.34(2)
N4 B1 1.57(2)
N5 C11 1.31(2)
N5 N6 1.360(17)
N6 C13 1.361(19)
N6 B1 1.54(2)
C1 C2 1.41(3)
C1 C4 1.48(3)
C2 C3 1.38(3)
C3 C5 1.46(3)
C6 C7 1.41(2)
C6 C9 1.48(2)
C7 C8 1.39(2)
C8 C10 1.51(2)
C11 C12 1.40(2)
C11 C14 1.43(2)
C12 C13 1.40(2)
C13 C15 1.49(2)
C16 C17 1.48(3)
C16 H16A 0.9900
C16 H16B 0.9900
C17 C18 1.54(4)
C17 H17A 0.9900
C17 H17B 0.9900
C18 C19 1.45(3)
C18 H18A 0.9900
C18 H18B 0.9900
C19 H19A 0.9900
C19 H19B 0.9900
B1 H1 1.0000

loop_
_geom_torsion_atom_site_label_1
_geom_torsion_atom_site_label_2
_geom_torsion_atom_site_label_3
_geom_torsion_atom_site_label_4
_geom_torsion
N5 Ag1 O1 C16 -55.3(19)
N3 Ag1 O1 C16 177.1(14)
N1 Ag1 O1 C16 59.1(18)
N5 Ag1 O1 C19 144(2)
N3 Ag1 O1 C19 17(2)
N1 Ag1 O1 C19 -101(2)
O1 Ag1 N1 N2 -163.5(10)
N5 Ag1 N1 N2 -23.8(10)
N3 Ag1 N1 N2 54.0(10)
O1 Ag1 N1 C1 -16.2(17)
N5 Ag1 N1 C1 123.4(15)
N3 Ag1 N1 C1 -158.8(15)
C1 N1 N2 C3 0.6(18)
Ag1 N1 N2 C3 156.1(10)
C1 N1 N2 B1 175.1(14)
Ag1 N1 N2 B1 -29.5(16)
O1 Ag1 N3 C6 -12.6(17)
N5 Ag1 N3 C6 -157.6(14)
N1 Ag1 N3 C6 118.5(14)
O1 Ag1 N3 N4 -148.8(10)
N5 Ag1 N3 N4 66.1(10)
N1 Ag1 N3 N4 -17.7(10)
C6 N3 N4 C8 -0.7(17)
Ag1 N3 N4 C8 145.4(10)
C6 N3 N4 B1 175.1(13)
Ag1 N3 N4 B1 -38.8(15)
O1 Ag1 N5 C11 -33.2(16)
N3 Ag1 N5 C11 113.0(14)
N1 Ag1 N5 C11 -162.1(14)
O1 Ag1 N5 N6 -179.9(9)
N3 Ag1 N5 N6 -33.7(9)
N1 Ag1 N5 N6 51.3(9)
C11 N5 N6 C13 -0.6(16)
Ag1 N5 N6 C13 153.4(10)
C11 N5 N6 B1 -176.9(13)
Ag1 N5 N6 B1 -22.8(15)
N2 N1 C1 C2 0.6(19)
Ag1 N1 C1 C2 -148.1(13)
N2 N1 C1 C4 -178.9(15)
Ag1 N1 C1 C4 32(2)
N1 C1 C2 C3 -2(2)
C4 C1 C2 C3 177.9(17)
N1 C1 C2 Br1 -178.2(13)
C4 C1 C2 Br1 1(3)
N1 N2 C3 C2 -1.7(19)
B1 N2 C3 C2 -175.3(15)
N1 N2 C3 C5 -179.0(16)
B1 N2 C3 C5 7(3)
C1 C2 C3 N2 1.9(19)
Br1 C2 C3 N2 178.4(13)
C1 C2 C3 C5 179.0(19)
Br1 C2 C3 C5 -5(3)
N1 C1 C4 F1 123.6(19)
C2 C1 C4 F1 -56(3)
N1 C1 C4 F2 1(3)
C2 C1 C4 F2 -178.4(18)
N1 C1 C4 F3 -119(2)
C2 C1 C4 F3 62(3)
N2 C3 C5 F4 170.7(16)
C2 C3 C5 F4 -6(3)
N2 C3 C5 F5 51(2)
C2 C3 C5 F5 -126(2)
N2 C3 C5 F6 -68(2)
C2 C3 C5 F6 115(2)
N4 N3 C6 C7 0.0(17)
Ag1 N3 C6 C7 -138.2(11)
N4 N3 C6 C9 -178.4(14)
Ag1 N3 C6 C9 43(2)
N3 C6 C7 C8 0.7(17)
C9 C6 C7 C8 178.9(16)
N3 C6 C7 Br2 -178.1(11)
C9 C6 C7 Br2 0(2)
N3 N4 C8 C7 1.2(18)
B1 N4 C8 C7 -173.9(14)
N3 N4 C8 C10 -174.7(14)
B1 N4 C8 C10 10(3)
C6 C7 C8 N4 -1.1(17)
Br2 C7 C8 N4 177.6(11)
C6 C7 C8 C10 174.4(16)
Br2 C7 C8 C10 -7(3)
N3 C6 C9 F7 103(2)
C7 C6 C9 F7 -75(2)
N3 C6 C9 F9 -135.7(17)
C7 C6 C9 F9 46(2)
N3 C6 C9 F8 -17(2)
C7 C6 C9 F8 165.2(16)
N4 C8 C10 F10 170.2(15)
C7 C8 C10 F10 -5(3)
N4 C8 C10 F11 49(2)
C7 C8 C10 F11 -125.9(18)
N4 C8 C10 F12 -68(2)
C7 C8 C10 F12 117.1(18)
N6 N5 C11 C12 0.9(17)
Ag1 N5 C11 C12 -148.1(11)
N6 N5 C11 C14 179.7(14)
Ag1 N5 C11 C14 31(2)
N5 C11 C12 C13 -0.8(18)
C14 C11 C12 C13 -179.5(16)
N5 C11 C12 Br3 -174.7(11)
C14 C11 C12 Br3 7(3)
N5 N6 C13 C12 0.2(17)
B1 N6 C13 C12 175.9(14)
N5 N6 C13 C15 -178.9(15)
B1 N6 C13 C15 -3(3)
C11 C12 C13 N6 0.3(17)
Br3 C12 C13 N6 174.0(12)
C11 C12 C13 C15 179.3(17)
Br3 C12 C13 C15 -7(3)
N5 C11 C14 F14 121.3(18)
C12 C11 C14 F14 -60(3)
N5 C11 C14 F15 -5(2)
C12 C11 C14 F15 173.2(16)
N5 C11 C14 F13 -123.8(17)
C12 C11 C14 F13 55(2)
N6 C13 C15 F16 171.1(15)
C12 C13 C15 F16 -8(3)
N6 C13 C15 F17 51(2)
C12 C13 C15 F17 -127.4(19)
N6 C13 C15 F18 -66(2)
C12 C13 C15 F18 115(2)
C19 O1 C16 C17 28(3)
Ag1 O1 C16 C17 -135.6(18)
O1 C16 C17 C18 -13(3)
C16 C17 C18 C19 -6(3)
C16 O1 C19 C18 -30(3)
Ag1 O1 C19 C18 132(2)
C17 C18 C19 O1 22(3)
N1 N2 B1 N6 83.2(17)
C3 N2 B1 N6 -103.5(18)
N1 N2 B1 N4 -40.1(19)
C3 N2 B1 N4 133.2(16)
N5 N6 B1 N2 -47.7(18)
C13 N6 B1 N2 136.8(15)
N5 N6 B1 N4 76.5(16)
C13 N6 B1 N4 -98.9(18)
C8 N4 B1 N2 -97.0(19)
N3 N4 B1 N2 88.2(16)
C8 N4 B1 N6 138.3(16)
N3 N4 B1 N6 -36.6(18)
